data_8105988
loop_
_publ_author_name
'Wu, Deng-Ze'

_publ_section_title
;
 The crystal structure of ethyl 2-(3-(2-ethoxy-2-oxoethyl)benzo[d]
 thiazol-2(3H)-ylidene)acetate, C15H17NO4S
;
_journal_issue 6
_journal_name_full 'Zeitschrift f\"ur Kristallographie - New Crystal Structures'
_journal_page_first 1225
_journal_page_last 1226
_journal_paper_doi 10.1515/ncrs-2019-0359
_journal_volume 234
_journal_year 2019
_chemical_formula_sum 'C15 H17 N O4 S'
_chemical_formula_weight 307.35
_space_group_crystal_system orthorhombic
_space_group_IT_number 61
_space_group_name_Hall '-P 2ac 2ab'
_space_group_name_H-M_alt 'P b c a'
_atom_sites_solution_hydrogens geom
_cell_angle_alpha 90
_cell_angle_beta 90
_cell_angle_gamma 90
_cell_formula_units_Z 8
_cell_length_a 9.9890(11)
_cell_length_b 14.4529(16)
_cell_length_c 21.635(2)
_cell_measurement_reflns_used 2487
_cell_measurement_temperature 293(2)
_cell_measurement_theta_max 42.286
_cell_measurement_theta_min 5.303
_cell_volume 3123.4(6)
_computing_cell_refinement 'Bruker SMART [1]'
_computing_data_collection 'Bruker SMART [1]'
_computing_data_reduction 'Bruker SHELXTL [2]'
_computing_molecular_graphics 'Diamond 4.0 [4]'
_computing_publication_material 'Bruker SHELXTL'
_computing_structure_refinement 'SHELXL-2013 (Sheldrick, 2013) [3]'
_computing_structure_solution 'Bruker SHELXTL [2]'
_diffrn_ambient_temperature 293(2)
_diffrn_measured_fraction_theta_full 0.972
_diffrn_measured_fraction_theta_max 1.000
_diffrn_measurement_device_type 'CCD area detector'
_diffrn_measurement_method 'phi and omega scans'
_diffrn_radiation_type MoK\a
_diffrn_radiation_wavelength 0.71073
_diffrn_reflns_av_R_equivalents 0.0465
_diffrn_reflns_av_unetI/netI 0.0321
_diffrn_reflns_Laue_measured_fraction_full 0.972
_diffrn_reflns_Laue_measured_fraction_max 1.000
_diffrn_reflns_limit_h_max 11
_diffrn_reflns_limit_h_min -11
_diffrn_reflns_limit_k_max 17
_diffrn_reflns_limit_k_min -17
_diffrn_reflns_limit_l_max 23
_diffrn_reflns_limit_l_min -25
_diffrn_reflns_number 16103
_diffrn_reflns_point_group_measured_fraction_full 0.972
_diffrn_reflns_point_group_measured_fraction_max 1.000
_diffrn_reflns_theta_full 25.242
_diffrn_reflns_theta_max 24.997
_diffrn_reflns_theta_min 1.883
_exptl_absorpt_coefficient_mu 0.221
_exptl_absorpt_correction_T_max 0.7456
_exptl_absorpt_correction_T_min 0.6432
_exptl_absorpt_correction_type multi-scan
_exptl_absorpt_process_details sadabs
_exptl_crystal_colour colorless
_exptl_crystal_density_diffrn 1.307
_exptl_crystal_description prismatic
_exptl_crystal_F_000 1296
_exptl_crystal_size_max 0.200
_exptl_crystal_size_mid 0.160
_exptl_crystal_size_min 0.130
_refine_diff_density_max 0.371
_refine_diff_density_min -0.336
_refine_diff_density_rms 0.048
_refine_ls_extinction_coef .
_refine_ls_extinction_method none
_refine_ls_goodness_of_fit_ref 1.028
_refine_ls_hydrogen_treatment constr
_refine_ls_matrix_type full
_refine_ls_number_parameters 220
_refine_ls_number_reflns 2745
_refine_ls_number_restraints 72
_refine_ls_restrained_S_all 1.083
_refine_ls_R_factor_all 0.0779
_refine_ls_R_factor_gt 0.0565
_refine_ls_shift/su_max 0.001
_refine_ls_shift/su_mean 0.000
_refine_ls_structure_factor_coef Fsqd
_refine_ls_weighting_details 'w=1/[\s^2^(Fo^2^)+(0.0906P)^2^+1.0195P] where P=(Fo^2^+2Fc^2^)/3'
_refine_ls_weighting_scheme calc
_refine_ls_wR_factor_gt 0.1487
_refine_ls_wR_factor_ref 0.1656
_reflns_Friedel_coverage 0.000
_reflns_Friedel_fraction_full .
_reflns_Friedel_fraction_max .
_reflns_number_gt 1985
_reflns_number_total 2745
_reflns_threshold_expression 'I > 2\s(I)'
_cod_data_source_file suppl_ncrs-2019-0359_suppl.cif
_cod_data_source_block cd16751
_cod_database_code 8105988
_shelx_space_group_comment
; 
The symmetry employed for this shelxl refinement is uniquely defined 
by the following loop, which should always be used as a source of 
symmetry information in preference to the above space-group names. 
They are only intended as comments. 
;
_shelx_estimated_absorpt_t_min 0.957
_shelx_estimated_absorpt_t_max 0.972
_shelxl_version_number 2013-4

loop_
_space_group_symop_operation_xyz
'x, y, z'
'-x+1/2, -y, z+1/2'
'-x, y+1/2, -z+1/2'
'x+1/2, -y+1/2, -z'
'-x, -y, -z'
'x-1/2, y, -z-1/2'
'x, -y-1/2, z-1/2'
'-x-1/2, y-1/2, z'

loop_
_atom_site_label
_atom_site_type_symbol
_atom_site_fract_x
_atom_site_fract_y
_atom_site_fract_z
_atom_site_U_iso_or_equiv
_atom_site_adp_type
_atom_site_occupancy
_atom_site_site_symmetry_order
_atom_site_calc_flag
_atom_site_refinement_flags_posn
_atom_site_refinement_flags_adp
_atom_site_refinement_flags_occupancy
_atom_site_disorder_assembly
_atom_site_disorder_group
S1 S 0.60644(8) 0.22712(6) 0.58873(3) 0.0654(3) Uani 1 1 d . . . . .
N1 N 0.5023(2) 0.19535(14) 0.69547(10) 0.0503(6) Uani 1 1 d . . . . .
O1 O 0.4639(3) 0.37876(17) 0.54489(10) 0.0888(7) Uani 1 1 d . . . . .
O2 O 0.3299(2) 0.46485(15) 0.60470(10) 0.0744(6) Uani 1 1 d . . . . .
O3 O 0.6185(2) 0.30863(16) 0.78006(10) 0.0765(6) Uani 1 1 d . . . . .
C1 C 0.6022(3) 0.12826(18) 0.68930(13) 0.0537(7) Uani 1 1 d . . . . .
C2 C 0.6380(3) 0.06146(19) 0.73131(16) 0.0668(8) Uani 1 1 d . . . . .
H2 H 0.5950 0.0572 0.7693 0.080 Uiso 1 1 calc R U . . .
C3 C 0.7391(4) 0.0011(2) 0.7159(2) 0.0839(11) Uani 1 1 d . . . . .
H3 H 0.7637 -0.0448 0.7438 0.101 Uiso 1 1 calc R U . . .
C4 C 0.8038(4) 0.0071(2) 0.6606(2) 0.0918(12) Uani 1 1 d . . . . .
H4 H 0.8718 -0.0347 0.6514 0.110 Uiso 1 1 calc R U . . .
C5 C 0.7698(3) 0.0742(2) 0.61819(17) 0.0783(10) Uani 1 1 d . . . . .
H5 H 0.8141 0.0782 0.5805 0.094 Uiso 1 1 calc R U . . .
C6 C 0.6683(3) 0.1355(2) 0.63294(13) 0.0603(7) Uani 1 1 d . . . . .
C7 C 0.4935(2) 0.25685(17) 0.64751(12) 0.0488(6) Uani 1 1 d . . . . .
C8 C 0.4119(3) 0.33077(18) 0.64578(13) 0.0544(7) Uani 1 1 d . . . . .
H8 H 0.3574 0.3432 0.6796 0.065 Uiso 1 1 calc R U . . .
C9 C 0.4066(3) 0.3909(2) 0.59328(14) 0.0610(7) Uani 1 1 d . . . . .
C10 C 0.3194(5) 0.5333(3) 0.55617(18) 0.0973(12) Uani 1 1 d . . . . .
H10A H 0.4074 0.5463 0.5392 0.117 Uiso 1 1 calc R U . . .
H10B H 0.2630 0.5101 0.5231 0.117 Uiso 1 1 calc R U . . .
C11 C 0.2632(8) 0.6154(3) 0.5813(2) 0.151(2) Uani 1 1 d . . . . .
H11A H 0.1927 0.5995 0.6095 0.227 Uiso 1 1 calc R U . . .
H11B H 0.2277 0.6527 0.5484 0.227 Uiso 1 1 calc R U . . .
H11C H 0.3313 0.6494 0.6028 0.227 Uiso 1 1 calc R U . . .
C12 C 0.4344(2) 0.21128(17) 0.75308(12) 0.0508(6) Uani 1 1 d . . . . .
H12A H 0.4228 0.1530 0.7746 0.061 Uiso 1 1 calc R U . . .
H12B H 0.3463 0.2369 0.7450 0.061 Uiso 1 1 calc R U . . .
C13 C 0.5122(3) 0.27675(19) 0.79307(13) 0.0569(7) Uani 1 1 d D . . . .
O4 O 0.4419(8) 0.3038(4) 0.8397(3) 0.0710(13) Uani 0.6 1 d D U P A 1
C14 C 0.5084(6) 0.3689(5) 0.8811(2) 0.0747(12) Uani 0.6 1 d D U P A 1
H14A H 0.4960 0.4319 0.8669 0.090 Uiso 0.6 1 calc R U P A 1
H14B H 0.6036 0.3560 0.8833 0.090 Uiso 0.6 1 calc R U P A 1
C15 C 0.4408(9) 0.3543(6) 0.9452(3) 0.0953(18) Uani 0.6 1 d D U P A 1
H15A H 0.3476 0.3698 0.9425 0.143 Uiso 0.6 1 calc R U P A 1
H15B H 0.4832 0.3934 0.9753 0.143 Uiso 0.6 1 calc R U P A 1
H15C H 0.4501 0.2908 0.9575 0.143 Uiso 0.6 1 calc R U P A 1
O4' O 0.4570(13) 0.2754(7) 0.8524(5) 0.0772(16) Uani 0.4 1 d D U P A 2
C14' C 0.5272(10) 0.3168(7) 0.9073(5) 0.0861(15) Uani 0.4 1 d D U P A 2
H14C H 0.5281 0.2733 0.9415 0.103 Uiso 0.4 1 calc R U P A 2
H14D H 0.6188 0.3325 0.8969 0.103 Uiso 0.4 1 calc R U P A 2
C15' C 0.4561(14) 0.3956(8) 0.9232(6) 0.106(2) Uani 0.4 1 d D U P A 2
H15D H 0.4505 0.4360 0.8881 0.158 Uiso 0.4 1 calc R U P A 2
H15E H 0.5009 0.4269 0.9564 0.158 Uiso 0.4 1 calc R U P A 2
H15F H 0.3675 0.3786 0.9361 0.158 Uiso 0.4 1 calc R U P A 2

loop_
_atom_site_aniso_label
_atom_site_aniso_U_11
_atom_site_aniso_U_22
_atom_site_aniso_U_33
_atom_site_aniso_U_23
_atom_site_aniso_U_13
_atom_site_aniso_U_12
S1 0.0575(5) 0.0820(6) 0.0568(5) -0.0047(4) 0.0087(3) 0.0048(4)
N1 0.0439(12) 0.0504(12) 0.0564(13) 0.0015(10) 0.0023(10) -0.0016(10)
O1 0.1062(18) 0.0898(16) 0.0704(14) 0.0187(12) 0.0255(13) 0.0226(14)
O2 0.0773(14) 0.0696(13) 0.0763(14) 0.0191(11) 0.0106(11) 0.0172(12)
O3 0.0508(12) 0.0858(15) 0.0929(16) -0.0117(12) 0.0014(11) -0.0197(11)
C1 0.0436(14) 0.0456(14) 0.0719(18) -0.0088(13) -0.0044(13) -0.0036(12)
C2 0.0595(18) 0.0522(16) 0.089(2) 0.0055(15) -0.0084(16) -0.0039(14)
C3 0.067(2) 0.0517(17) 0.133(3) 0.0004(19) -0.016(2) 0.0057(16)
C4 0.068(2) 0.063(2) 0.145(4) -0.025(2) -0.011(2) 0.0167(18)
C5 0.0581(19) 0.082(2) 0.094(2) -0.034(2) 0.0034(17) 0.0077(17)
C6 0.0519(16) 0.0609(16) 0.0681(18) -0.0166(14) -0.0031(14) -0.0018(14)
C7 0.0409(14) 0.0527(14) 0.0528(15) -0.0017(12) -0.0010(11) -0.0081(12)
C8 0.0462(15) 0.0589(16) 0.0580(16) 0.0033(13) 0.0052(12) -0.0006(13)
C9 0.0547(17) 0.0619(18) 0.0663(19) 0.0079(14) 0.0044(14) -0.0013(14)
C10 0.119(3) 0.085(2) 0.088(3) 0.029(2) 0.002(2) 0.024(2)
C11 0.254(7) 0.092(3) 0.108(3) 0.019(3) 0.002(4) 0.076(4)
C12 0.0417(14) 0.0514(14) 0.0594(16) 0.0054(12) 0.0035(12) -0.0050(11)
C13 0.0455(16) 0.0584(16) 0.0667(18) -0.0042(13) 0.0002(13) 0.0012(13)
O4 0.068(2) 0.083(3) 0.061(3) -0.011(2) 0.006(2) -0.004(2)
C14 0.079(2) 0.089(3) 0.057(3) -0.014(2) 0.000(2) -0.004(3)
C15 0.112(4) 0.110(4) 0.064(4) -0.007(3) 0.002(3) -0.004(4)
O4' 0.071(3) 0.097(4) 0.063(3) -0.020(3) 0.007(2) -0.006(3)
C14' 0.083(3) 0.101(4) 0.074(3) -0.015(3) 0.005(3) -0.003(3)
C15' 0.112(4) 0.109(5) 0.095(5) -0.008(4) -0.001(4) -0.002(5)

loop_
_atom_type_symbol
_atom_type_description
_atom_type_scat_dispersion_real
_atom_type_scat_dispersion_imag
_atom_type_scat_source
C C 0.0033 0.0016 'International Tables Vol C Tables 4.2.6.8 and 6.1.1.4'
H H 0.0000 0.0000 'International Tables Vol C Tables 4.2.6.8 and 6.1.1.4'
N N 0.0061 0.0033 'International Tables Vol C Tables 4.2.6.8 and 6.1.1.4'
O O 0.0106 0.0060 'International Tables Vol C Tables 4.2.6.8 and 6.1.1.4'
S S 0.1246 0.1234 'International Tables Vol C Tables 4.2.6.8 and 6.1.1.4'

loop_
_geom_angle_atom_site_label_1
_geom_angle_atom_site_label_2
_geom_angle_atom_site_label_3
_geom_angle
_geom_angle_site_symmetry_1
_geom_angle_site_symmetry_3
C6 S1 C7 90.95(13) . .
C7 N1 C1 115.1(2) . .
C7 N1 C12 121.5(2) . .
C1 N1 C12 122.1(2) . .
C9 O2 C10 117.0(2) . .
C2 C1 C6 120.6(3) . .
C2 C1 N1 127.6(3) . .
C6 C1 N1 111.8(2) . .
C1 C2 C3 118.4(3) . .
C1 C2 H2 120.8 . .
C3 C2 H2 120.8 . .
C4 C3 C2 121.4(3) . .
C4 C3 H3 119.3 . .
C2 C3 H3 119.3 . .
C3 C4 C5 120.8(3) . .
C3 C4 H4 119.6 . .
C5 C4 H4 119.6 . .
C4 C5 C6 118.6(3) . .
C4 C5 H5 120.7 . .
C6 C5 H5 120.7 . .
C5 C6 C1 120.1(3) . .
C5 C6 S1 128.2(3) . .
C1 C6 S1 111.7(2) . .
C8 C7 N1 125.2(2) . .
C8 C7 S1 124.4(2) . .
N1 C7 S1 110.41(18) . .
C7 C8 C9 121.8(3) . .
C7 C8 H8 119.1 . .
C9 C8 H8 119.1 . .
O1 C9 O2 123.2(3) . .
O1 C9 C8 125.7(3) . .
O2 C9 C8 111.1(3) . .
C11 C10 O2 108.8(3) . .
C11 C10 H10A 109.9 . .
O2 C10 H10A 109.9 . .
C11 C10 H10B 109.9 . .
O2 C10 H10B 109.9 . .
H10A C10 H10B 108.3 . .
C10 C11 H11A 109.5 . .
C10 C11 H11B 109.5 . .
H11A C11 H11B 109.5 . .
C10 C11 H11C 109.5 . .
H11A C11 H11C 109.5 . .
H11B C11 H11C 109.5 . .
N1 C12 C13 110.9(2) . .
N1 C12 H12A 109.5 . .
C13 C12 H12A 109.5 . .
N1 C12 H12B 109.5 . .
C13 C12 H12B 109.5 . .
H12A C12 H12B 108.1 . .
O3 C13 O4 123.6(4) . .
O3 C13 O4' 125.0(6) . .
O3 C13 C12 124.7(3) . .
O4 C13 C12 111.1(4) . .
O4' C13 C12 108.5(6) . .
C13 O4 C14 115.3(6) . .
O4 C14 C15 105.2(5) . .
O4 C14 H14A 110.7 . .
C15 C14 H14A 110.7 . .
O4 C14 H14B 110.7 . .
C15 C14 H14B 110.7 . .
H14A C14 H14B 108.8 . .
C14 C15 H15A 109.5 . .
C14 C15 H15B 109.5 . .
H15A C15 H15B 109.5 . .
C14 C15 H15C 109.5 . .
H15A C15 H15C 109.5 . .
H15B C15 H15C 109.5 . .
C13 O4' C14' 122.5(9) . .
C15' C14' O4' 106.5(10) . .
C15' C14' H14C 110.4 . .
O4' C14' H14C 110.4 . .
C15' C14' H14D 110.4 . .
O4' C14' H14D 110.4 . .
H14C C14' H14D 108.6 . .
C14' C15' H15D 109.5 . .
C14' C15' H15E 109.5 . .
H15D C15' H15E 109.5 . .
C14' C15' H15F 109.5 . .
H15D C15' H15F 109.5 . .
H15E C15' H15F 109.5 . .

loop_
_geom_bond_atom_site_label_1
_geom_bond_atom_site_label_2
_geom_bond_distance
_geom_bond_site_symmetry_2
S1 C6 1.747(3) .
S1 C7 1.754(3) .
N1 C7 1.369(3) .
N1 C1 1.397(3) .
N1 C12 1.438(3) .
O1 C9 1.206(3) .
O2 C9 1.339(4) .
O2 C10 1.446(4) .
O3 C13 1.191(3) .
C1 C2 1.373(4) .
C1 C6 1.391(4) .
C2 C3 1.376(4) .
C2 H2 0.9300 .
C3 C4 1.362(5) .
C3 H3 0.9300 .
C4 C5 1.378(5) .
C4 H4 0.9300 .
C5 C6 1.384(4) .
C5 H5 0.9300 .
C7 C8 1.344(4) .
C8 C9 1.431(4) .
C8 H8 0.9300 .
C10 C11 1.421(5) .
C10 H10A 0.9700 .
C10 H10B 0.9700 .
C11 H11A 0.9600 .
C11 H11B 0.9600 .
C11 H11C 0.9600 .
C12 C13 1.499(4) .
C12 H12A 0.9700 .
C12 H12B 0.9700 .
C13 O4 1.289(7) .
C13 O4' 1.398(11) .
O4 C14 1.459(8) .
C14 C15 1.558(8) .
C14 H14A 0.9700 .
C14 H14B 0.9700 .
C15 H15A 0.9600 .
C15 H15B 0.9600 .
C15 H15C 0.9600 .
O4' C14' 1.503(11) .
C14' C15' 1.386(13) .
C14' H14C 0.9700 .
C14' H14D 0.9700 .
C15' H15D 0.9600 .
C15' H15E 0.9600 .
C15' H15F 0.9600 .

loop_
_geom_hbond_atom_site_label_D
_geom_hbond_atom_site_label_H
_geom_hbond_atom_site_label_A
_geom_hbond_distance_DH
_geom_hbond_distance_HA
_geom_hbond_distance_DA
_geom_hbond_angle_DHA
_geom_hbond_site_symmetry_A
C8 H8 O3 0.93 2.59 3.356(3) 140.1 6_557
C10 H10A O1 0.97 2.48 3.329(5) 146.3 5_666
C12 H12B O3 0.97 2.56 3.528(3) 177.5 6_557

loop_
_geom_torsion_atom_site_label_1
_geom_torsion_atom_site_label_2
_geom_torsion_atom_site_label_3
_geom_torsion_atom_site_label_4
_geom_torsion
_geom_torsion_site_symmetry_1
_geom_torsion_site_symmetry_2
_geom_torsion_site_symmetry_3
_geom_torsion_site_symmetry_4
C7 N1 C1 C2 176.4(3) . . . .
C12 N1 C1 C2 9.4(4) . . . .
C7 N1 C1 C6 -3.2(3) . . . .
C12 N1 C1 C6 -170.1(2) . . . .
C6 C1 C2 C3 -1.1(4) . . . .
N1 C1 C2 C3 179.4(3) . . . .
C1 C2 C3 C4 0.6(5) . . . .
C2 C3 C4 C5 0.0(5) . . . .
C3 C4 C5 C6 0.0(5) . . . .
C4 C5 C6 C1 -0.5(4) . . . .
C4 C5 C6 S1 179.3(3) . . . .
C2 C1 C6 C5 1.1(4) . . . .
N1 C1 C6 C5 -179.3(2) . . . .
C2 C1 C6 S1 -178.7(2) . . . .
N1 C1 C6 S1 0.8(3) . . . .
C7 S1 C6 C5 -178.7(3) . . . .
C7 S1 C6 C1 1.2(2) . . . .
C1 N1 C7 C8 -174.8(2) . . . .
C12 N1 C7 C8 -7.8(4) . . . .
C1 N1 C7 S1 4.0(3) . . . .
C12 N1 C7 S1 171.06(18) . . . .
C6 S1 C7 C8 175.9(2) . . . .
C6 S1 C7 N1 -2.88(19) . . . .
N1 C7 C8 C9 -178.8(2) . . . .
S1 C7 C8 C9 2.6(4) . . . .
C10 O2 C9 O1 -1.3(5) . . . .
C10 O2 C9 C8 177.9(3) . . . .
C7 C8 C9 O1 6.0(5) . . . .
C7 C8 C9 O2 -173.1(2) . . . .
C9 O2 C10 C11 -165.8(4) . . . .
C7 N1 C12 C13 -81.0(3) . . . .
C1 N1 C12 C13 85.2(3) . . . .
N1 C12 C13 O3 -2.7(4) . . . .
N1 C12 C13 O4 168.9(3) . . . .
N1 C12 C13 O4' -168.2(5) . . . .
O3 C13 O4 C14 -7.5(7) . . . .
O4' C13 O4 C14 94(2) . . . .
C12 C13 O4 C14 -179.2(4) . . . .
C13 O4 C14 C15 -153.4(5) . . . .
O3 C13 O4' C14' 1.2(12) . . . .
O4 C13 O4' C14' -93(2) . . . .
C12 C13 O4' C14' 166.6(8) . . . .
C13 O4' C14' C15' 109.2(11) . . . .
